data_4079961
loop_
_publ_author_name
'Zingales, Nicholas C.'
'Shaffer, Andrew R.'
'Schmidt, Joseph A. R.'

_publ_section_title
;
 Investigation of Steric and Electronic Features of 3-Iminophosphine-Based
 Palladium Catalysts for Intermolecular Hydroamination
;
_journal_issue 2
_journal_name_full Organometallics
_journal_page_first 578
_journal_paper_doi 10.1021/om301102w
_journal_volume 32
_journal_year 2013
_chemical_formula_sum 'C23 H41 F3 N O3 P Pd S'
_chemical_formula_weight 606.00
_chemical_name_common 8Pd
_chemical_name_systematic
; 
 ? 
;
_space_group_IT_number 2
_symmetry_cell_setting triclinic
_symmetry_space_group_name_Hall '-P 1'
_symmetry_space_group_name_H-M 'P -1'
_atom_sites_solution_hydrogens geom
_atom_sites_solution_primary direct
_atom_sites_solution_secondary difmap
_audit_creation_method SHELXL-97
_cell_angle_alpha 73.83(3)
_cell_angle_beta 79.74(3)
_cell_angle_gamma 84.99(3)
_cell_formula_units_Z 2
_cell_length_a 10.315(2)
_cell_length_b 10.453(2)
_cell_length_c 13.040(3)
_cell_measurement_reflns_used 5201
_cell_measurement_temperature 140(2)
_cell_measurement_theta_max 26.06
_cell_measurement_theta_min 1.65
_cell_volume 1327.7(5)
_computing_cell_refinement 'Bruker SAINT'
_computing_data_collection 'Bruker APEX2'
_computing_data_reduction 'Bruker SAINT'
_computing_molecular_graphics 'Bruker SHELXTL'
_computing_publication_material 'Bruker SHELXTL'
_computing_structure_refinement 'SHELXL-97 (Sheldrick, 2008)'
_computing_structure_solution 'SHELXS-97 (Sheldrick, 2008)'
_diffrn_ambient_temperature 140(2)
_diffrn_measured_fraction_theta_full 0.990
_diffrn_measured_fraction_theta_max 0.990
_diffrn_measurement_device_type 'Bruker APEX-II CCD'
_diffrn_measurement_method '\f and \w scans'
_diffrn_radiation_monochromator graphite
_diffrn_radiation_source 'sealed tube'
_diffrn_radiation_type MoK\a
_diffrn_radiation_wavelength 0.71073
_diffrn_reflns_av_R_equivalents 0.0400
_diffrn_reflns_av_sigmaI/netI 0.0287
_diffrn_reflns_limit_h_max 12
_diffrn_reflns_limit_h_min -12
_diffrn_reflns_limit_k_max 12
_diffrn_reflns_limit_k_min -12
_diffrn_reflns_limit_l_max 16
_diffrn_reflns_limit_l_min -16
_diffrn_reflns_number 30580
_diffrn_reflns_theta_full 26.06
_diffrn_reflns_theta_max 26.06
_diffrn_reflns_theta_min 1.65
_exptl_absorpt_coefficient_mu 0.883
_exptl_absorpt_correction_T_max 0.7453
_exptl_absorpt_correction_T_min 0.6387
_exptl_absorpt_correction_type empirical
_exptl_absorpt_process_details Sadabs
_exptl_crystal_colour brown
_exptl_crystal_density_diffrn 1.516
_exptl_crystal_density_method 'not measured'
_exptl_crystal_description plate
_exptl_crystal_F_000 628
_exptl_crystal_size_max 0.4
_exptl_crystal_size_mid 0.05
_exptl_crystal_size_min 0.04
_refine_diff_density_max 4.809
_refine_diff_density_min -1.166
_refine_diff_density_rms 0.191
_refine_ls_extinction_method none
_refine_ls_goodness_of_fit_ref 1.172
_refine_ls_hydrogen_treatment constr
_refine_ls_matrix_type full
_refine_ls_number_parameters 296
_refine_ls_number_reflns 5201
_refine_ls_number_restraints 0
_refine_ls_restrained_S_all 1.172
_refine_ls_R_factor_all 0.0760
_refine_ls_R_factor_gt 0.0696
_refine_ls_shift/su_max 0.000
_refine_ls_shift/su_mean 0.000
_refine_ls_structure_factor_coef Fsqd
_refine_ls_weighting_details 'calc w=1/[\s^2^(Fo^2^)+(0.0415P)^2^+24.6159P] where P=(Fo^2^+2Fc^2^)/3'
_refine_ls_weighting_scheme calc
_refine_ls_wR_factor_gt 0.1881
_refine_ls_wR_factor_ref 0.1923
_reflns_number_gt 4754
_reflns_number_total 5201
_reflns_threshold_expression >2sigma(I)
_cod_data_source_file om301102w_si_003.cif
_cod_data_source_block 8Pd
_cod_original_cell_volume 1327.8(5)
_cod_original_sg_symbol_H-M P-1
_cod_database_code 4079961

loop_
_symmetry_equiv_pos_as_xyz
'x, y, z'
'-x, -y, -z'

loop_
_atom_site_label
_atom_site_type_symbol
_atom_site_fract_x
_atom_site_fract_y
_atom_site_fract_z
_atom_site_U_iso_or_equiv
_atom_site_adp_type
_atom_site_occupancy
_atom_site_symmetry_multiplicity
_atom_site_calc_flag
_atom_site_refinement_flags
_atom_site_disorder_assembly
_atom_site_disorder_group
Pd1 Pd 0.21562(6) 0.51989(6) 0.34510(5) 0.01627(18) Uani 1 1 d . . .
P1 P 0.22998(18) 0.32080(18) 0.29531(15) 0.0162(4) Uani 1 1 d . A .
N1 N 0.0997(6) 0.6082(6) 0.2231(5) 0.0175(13) Uani 1 1 d . . .
C1 C 0.0564(7) 0.2998(7) 0.2882(6) 0.0161(14) Uani 1 1 d . . .
S1 S 0.3799(2) 0.2600(2) 0.75839(17) 0.0273(5) Uani 1 1 d . . .
O1 O 0.2569(6) 0.2959(6) 0.7204(5) 0.0356(15) Uani 1 1 d . . .
F1 F 0.4571(7) 0.0439(6) 0.8945(6) 0.0577(19) Uani 1 1 d . . .
C2 C 0.0096(8) 0.1596(8) 0.3139(7) 0.0272(18) Uani 1 1 d . . .
H2A H -0.0095 0.1240 0.3918 0.033 Uiso 1 1 calc R . .
H2B H 0.0803 0.1043 0.2866 0.033 Uiso 1 1 calc R . .
O2 O 0.4896(7) 0.2434(9) 0.6769(6) 0.051(2) Uani 1 1 d . . .
F2 F 0.3390(9) 0.0097(6) 0.7851(8) 0.083(3) Uani 1 1 d . . .
C3 C -0.1127(8) 0.1508(8) 0.2659(7) 0.0260(17) Uani 1 1 d . . .
H3A H -0.0896 0.1675 0.1880 0.031 Uiso 1 1 calc R . .
H3B H -0.1460 0.0618 0.2948 0.031 Uiso 1 1 calc R . .
O3 O 0.4103(8) 0.3286(8) 0.8299(7) 0.055(2) Uani 1 1 d . . .
F3 F 0.2510(7) 0.0831(9) 0.9182(7) 0.088(3) Uani 1 1 d . . .
C4 C -0.2174(8) 0.2505(9) 0.2921(8) 0.0292(18) Uani 1 1 d . . .
H4A H -0.2400 0.2349 0.3699 0.035 Uiso 1 1 calc R . .
H4B H -0.2962 0.2411 0.2641 0.035 Uiso 1 1 calc R . .
C5 C -0.1678(8) 0.3895(8) 0.2419(7) 0.0237(17) Uani 1 1 d . . .
H5A H -0.2247 0.4509 0.2750 0.028 Uiso 1 1 calc R . .
H5B H -0.1745 0.4148 0.1656 0.028 Uiso 1 1 calc R . .
C6 C -0.0261(8) 0.4048(7) 0.2536(6) 0.0181(15) Uani 1 1 d . . .
C7 C 0.0103(7) 0.5464(7) 0.2059(6) 0.0191(15) Uani 1 1 d . . .
H7A H -0.0409 0.5966 0.1558 0.023 Uiso 1 1 calc R . .
C8 C 0.1239(8) 0.7490(8) 0.1539(7) 0.0225(16) Uani 1 1 d . . .
C9 C 0.0785(11) 0.7766(9) 0.0451(8) 0.037(2) Uani 1 1 d . . .
H9A H 0.1264 0.7181 0.0052 0.055 Uiso 1 1 calc R . .
H9B H 0.0943 0.8675 0.0053 0.055 Uiso 1 1 calc R . .
H9C H -0.0141 0.7617 0.0561 0.055 Uiso 1 1 calc R . .
C10 C 0.0455(9) 0.8447(8) 0.2159(8) 0.032(2) Uani 1 1 d . . .
H10A H 0.0731 0.8288 0.2850 0.048 Uiso 1 1 calc R . .
H10B H -0.0470 0.8296 0.2261 0.048 Uiso 1 1 calc R . .
H10C H 0.0616 0.9352 0.1750 0.048 Uiso 1 1 calc R . .
C11 C 0.2705(8) 0.7712(9) 0.1378(8) 0.0316(19) Uani 1 1 d . . .
H11A H 0.3186 0.7114 0.0993 0.047 Uiso 1 1 calc R . .
H11B H 0.2981 0.7548 0.2071 0.047 Uiso 1 1 calc R . .
H11C H 0.2876 0.8616 0.0971 0.047 Uiso 1 1 calc R . .
C12 C 0.1929(10) 0.6739(9) 0.4342(7) 0.033(2) Uani 1 1 d . . .
H12A H 0.2594 0.7406 0.4122 0.040 Uiso 1 1 calc R . .
H12B H 0.1042 0.7097 0.4513 0.040 Uiso 1 1 calc R . .
C13 C 0.2263(10) 0.5509(10) 0.5010(7) 0.037(2) Uani 1 1 d . . .
H13A H 0.1640 0.5081 0.5649 0.044 Uiso 1 1 calc R . .
C14 C 0.3373(9) 0.4825(9) 0.4686(7) 0.0289(19) Uani 1 1 d . . .
H14A H 0.3473 0.3904 0.5098 0.035 Uiso 1 1 calc R . .
H14B H 0.4186 0.5299 0.4497 0.035 Uiso 1 1 calc R . .
C15 C 0.2835(8) 0.1733(8) 0.4038(7) 0.0236(16) Uani 1 1 d . . .
C16 C 0.2827(10) 0.0303(9) 0.3960(8) 0.037(2) Uani 1 1 d . . .
H16A H 0.3130 -0.0299 0.4581 0.056 Uiso 1 1 calc R . .
H16B H 0.3399 0.0212 0.3316 0.056 Uiso 1 1 calc R . .
H16C H 0.1946 0.0097 0.3935 0.056 Uiso 1 1 calc R . .
C17 C 0.4275(9) 0.1963(10) 0.4116(8) 0.036(2) Uani 1 1 d . . .
H17A H 0.4588 0.1237 0.4659 0.054 Uiso 1 1 calc R . .
H17B H 0.4304 0.2782 0.4308 0.054 Uiso 1 1 calc R . .
H17C H 0.4824 0.2014 0.3430 0.054 Uiso 1 1 calc R . .
C18 C 0.1927(8) 0.1814(8) 0.5105(7) 0.0276(18) Uani 1 1 d . . .
H18A H 0.2153 0.1088 0.5689 0.041 Uiso 1 1 calc R . .
H18B H 0.1024 0.1760 0.5033 0.041 Uiso 1 1 calc R . .
H18C H 0.2042 0.2644 0.5252 0.041 Uiso 1 1 calc R . .
C19 C 0.3199(8) 0.3138(8) 0.1565(6) 0.0249(17) Uani 1 1 d . . .
C20A C 0.252(2) 0.408(2) 0.0686(15) 0.028(4) Uiso 0.50(3) 1 d P A 1
H20D H 0.2982 0.4034 -0.0011 0.041 Uiso 0.50(3) 1 calc PR A 1
H20E H 0.2513 0.4972 0.0747 0.041 Uiso 0.50(3) 1 calc PR A 1
H20F H 0.1626 0.3818 0.0768 0.041 Uiso 0.50(3) 1 calc PR A 1
C21A C 0.2745(17) 0.1926(15) 0.1219(13) 0.020(4) Uiso 0.50(3) 1 d P A 1
H21A H 0.3213 0.1918 0.0515 0.031 Uiso 0.50(3) 1 calc PR A 1
H21B H 0.1815 0.2023 0.1200 0.031 Uiso 0.50(3) 1 calc PR A 1
H21C H 0.2933 0.1104 0.1733 0.031 Uiso 0.50(3) 1 calc PR A 1
C22A C 0.464(3) 0.384(3) 0.146(2) 0.056(7) Uiso 0.50(3) 1 d P A 1
H22A H 0.5304 0.3482 0.0985 0.084 Uiso 0.50(3) 1 calc PR A 1
H22B H 0.4895 0.3641 0.2162 0.084 Uiso 0.50(3) 1 calc PR A 1
H22C H 0.4542 0.4784 0.1172 0.084 Uiso 0.50(3) 1 calc PR A 1
C20B C 0.284(2) 0.442(2) 0.0722(16) 0.029(5) Uiso 0.50(3) 1 d P A 2
H20A H 0.3282 0.4391 0.0016 0.044 Uiso 0.50(3) 1 calc PR A 2
H20B H 0.3113 0.5181 0.0894 0.044 Uiso 0.50(3) 1 calc PR A 2
H20C H 0.1905 0.4489 0.0732 0.044 Uiso 0.50(3) 1 calc PR A 2
C21B C 0.351(3) 0.184(3) 0.140(2) 0.067(8) Uiso 0.50(3) 1 d P A 2
H21D H 0.3956 0.1931 0.0671 0.100 Uiso 0.50(3) 1 calc PR A 2
H21E H 0.2715 0.1377 0.1515 0.100 Uiso 0.50(3) 1 calc PR A 2
H21F H 0.4076 0.1353 0.1898 0.100 Uiso 0.50(3) 1 calc PR A 2
C22B C 0.4655(15) 0.3044(18) 0.1509(13) 0.022(4) Uiso 0.50(3) 1 d P A 2
H22D H 0.5065 0.2917 0.0822 0.033 Uiso 0.50(3) 1 calc PR A 2
H22E H 0.4892 0.2304 0.2078 0.033 Uiso 0.50(3) 1 calc PR A 2
H22F H 0.4947 0.3852 0.1591 0.033 Uiso 0.50(3) 1 calc PR A 2
C23 C 0.3595(10) 0.0903(10) 0.8416(9) 0.043(3) Uani 1 1 d . . .

loop_
_atom_site_aniso_label
_atom_site_aniso_U_11
_atom_site_aniso_U_22
_atom_site_aniso_U_33
_atom_site_aniso_U_23
_atom_site_aniso_U_13
_atom_site_aniso_U_12
Pd1 0.0168(3) 0.0179(3) 0.0166(3) -0.0072(2) -0.0049(2) -0.0007(2)
P1 0.0140(9) 0.0157(9) 0.0177(9) -0.0040(7) -0.0005(7) 0.0012(7)
N1 0.020(3) 0.017(3) 0.019(3) -0.008(2) -0.008(2) 0.002(2)
C1 0.014(3) 0.023(4) 0.014(3) -0.009(3) -0.002(3) -0.001(3)
S1 0.0268(11) 0.0237(10) 0.0288(11) -0.0032(8) -0.0031(8) -0.0019(8)
O1 0.035(4) 0.031(3) 0.037(4) -0.002(3) -0.009(3) 0.004(3)
F1 0.054(4) 0.047(4) 0.070(4) 0.009(3) -0.043(4) -0.004(3)
C2 0.026(4) 0.020(4) 0.033(5) -0.002(3) -0.005(3) -0.002(3)
O2 0.034(4) 0.077(6) 0.032(4) -0.011(4) 0.007(3) 0.007(4)
F2 0.096(6) 0.031(3) 0.146(8) -0.025(4) -0.082(6) 0.000(3)
C3 0.029(4) 0.023(4) 0.028(4) -0.008(3) -0.007(3) -0.007(3)
O3 0.063(5) 0.043(4) 0.072(6) -0.035(4) -0.018(4) 0.003(4)
F3 0.046(4) 0.099(6) 0.075(5) 0.050(5) -0.005(4) -0.021(4)
C4 0.019(4) 0.034(5) 0.037(5) -0.011(4) -0.005(3) -0.005(3)
C5 0.018(4) 0.028(4) 0.030(4) -0.012(3) -0.009(3) 0.001(3)
C6 0.022(4) 0.021(4) 0.015(3) -0.010(3) -0.005(3) -0.001(3)
C7 0.018(4) 0.021(4) 0.019(4) -0.007(3) -0.006(3) 0.006(3)
C8 0.021(4) 0.020(4) 0.026(4) -0.004(3) -0.006(3) 0.000(3)
C9 0.054(6) 0.022(4) 0.034(5) 0.001(4) -0.020(4) -0.006(4)
C10 0.032(5) 0.018(4) 0.045(5) -0.010(4) -0.006(4) 0.003(3)
C11 0.021(4) 0.031(5) 0.039(5) -0.001(4) -0.006(4) -0.007(3)
C12 0.048(6) 0.028(4) 0.032(5) -0.022(4) -0.005(4) 0.000(4)
C13 0.049(6) 0.044(6) 0.026(4) -0.020(4) -0.010(4) -0.005(4)
C14 0.034(5) 0.034(5) 0.027(4) -0.009(4) -0.023(4) -0.009(4)
C15 0.025(4) 0.017(4) 0.026(4) 0.000(3) -0.005(3) 0.000(3)
C16 0.038(5) 0.023(4) 0.046(6) -0.002(4) -0.012(4) 0.009(4)
C17 0.023(4) 0.039(5) 0.039(5) 0.001(4) -0.008(4) 0.005(4)
C18 0.027(4) 0.024(4) 0.028(4) 0.004(3) -0.011(3) -0.006(3)
C19 0.023(4) 0.028(4) 0.019(4) -0.008(3) 0.007(3) 0.006(3)
C23 0.037(5) 0.032(5) 0.056(6) 0.008(5) -0.023(5) -0.009(4)

loop_
_atom_type_symbol
_atom_type_description
_atom_type_scat_dispersion_real
_atom_type_scat_dispersion_imag
_atom_type_scat_source
C C 0.0033 0.0016 'International Tables Vol C Tables 4.2.6.8 and 6.1.1.4'
H H 0.0000 0.0000 'International Tables Vol C Tables 4.2.6.8 and 6.1.1.4'
N N 0.0061 0.0033 'International Tables Vol C Tables 4.2.6.8 and 6.1.1.4'
O O 0.0106 0.0060 'International Tables Vol C Tables 4.2.6.8 and 6.1.1.4'
F F 0.0171 0.0103 'International Tables Vol C Tables 4.2.6.8 and 6.1.1.4'
P P 0.1023 0.0942 'International Tables Vol C Tables 4.2.6.8 and 6.1.1.4'
S S 0.1246 0.1234 'International Tables Vol C Tables 4.2.6.8 and 6.1.1.4'
Pd Pd -0.9988 1.0072 'International Tables Vol C Tables 4.2.6.8 and 6.1.1.4'

loop_
_geom_angle_atom_site_label_1
_geom_angle_atom_site_label_2
_geom_angle_atom_site_label_3
_geom_angle
N1 Pd1 C14 165.3(3)
N1 Pd1 C13 133.8(3)
C14 Pd1 C13 36.8(4)
N1 Pd1 C12 100.7(3)
C14 Pd1 C12 66.1(4)
C13 Pd1 C12 37.1(4)
N1 Pd1 P1 89.82(17)
C14 Pd1 P1 104.4(2)
C13 Pd1 P1 129.1(3)
C12 Pd1 P1 165.4(2)
C1 P1 C15 107.6(3)
C1 P1 C19 103.4(4)
C15 P1 C19 110.5(4)
C1 P1 Pd1 101.7(2)
C15 P1 Pd1 112.4(3)
C19 P1 Pd1 119.8(3)
C7 N1 C8 118.4(6)
C7 N1 Pd1 121.6(5)
C8 N1 Pd1 120.0(5)
C6 C1 C2 119.6(7)
C6 C1 P1 122.1(6)
C2 C1 P1 118.1(5)
O3 S1 O1 116.5(5)
O3 S1 O2 113.8(5)
O1 S1 O2 114.9(4)
O3 S1 C23 103.7(5)
O1 S1 C23 103.8(4)
O2 S1 C23 101.6(5)
C1 C2 C3 113.7(7)
C1 C2 H2A 108.8
C3 C2 H2A 108.8
C1 C2 H2B 108.8
C3 C2 H2B 108.8
H2A C2 H2B 107.7
C4 C3 C2 110.6(7)
C4 C3 H3A 109.5
C2 C3 H3A 109.5
C4 C3 H3B 109.5
C2 C3 H3B 109.5
H3A C3 H3B 108.1
C3 C4 C5 109.4(7)
C3 C4 H4A 109.8
C5 C4 H4A 109.8
C3 C4 H4B 109.8
C5 C4 H4B 109.8
H4A C4 H4B 108.2
C4 C5 C6 114.4(7)
C4 C5 H5A 108.7
C6 C5 H5A 108.7
C4 C5 H5B 108.7
C6 C5 H5B 108.7
H5A C5 H5B 107.6
C1 C6 C7 126.5(7)
C1 C6 C5 123.0(7)
C7 C6 C5 109.8(6)
N1 C7 C6 129.8(7)
N1 C7 H7A 115.1
C6 C7 H7A 115.1
N1 C8 C9 112.9(6)
N1 C8 C11 108.0(6)
C9 C8 C11 110.1(7)
N1 C8 C10 107.6(6)
C9 C8 C10 108.2(7)
C11 C8 C10 110.0(7)
C8 C9 H9A 109.5
C8 C9 H9B 109.5
H9A C9 H9B 109.5
C8 C9 H9C 109.5
H9A C9 H9C 109.5
H9B C9 H9C 109.5
C8 C10 H10A 109.5
C8 C10 H10B 109.5
H10A C10 H10B 109.5
C8 C10 H10C 109.5
H10A C10 H10C 109.5
H10B C10 H10C 109.5
C8 C11 H11A 109.5
C8 C11 H11B 109.5
H11A C11 H11B 109.5
C8 C11 H11C 109.5
H11A C11 H11C 109.5
H11B C11 H11C 109.5
C13 C12 Pd1 69.9(5)
C13 C12 H12A 116.6
Pd1 C12 H12A 116.6
C13 C12 H12B 116.6
Pd1 C12 H12B 116.6
H12A C12 H12B 113.7
C14 C13 C12 119.3(9)
C14 C13 Pd1 70.8(5)
C12 C13 Pd1 73.0(5)
C14 C13 H13A 120.1
C12 C13 H13A 120.1
Pd1 C13 H13A 120.1
C13 C14 Pd1 72.5(5)
C13 C14 H14A 116.3
Pd1 C14 H14A 116.3
C13 C14 H14B 116.3
Pd1 C14 H14B 116.3
H14A C14 H14B 113.3
C16 C15 C17 106.0(7)
C16 C15 C18 107.3(7)
C17 C15 C18 109.2(7)
C16 C15 P1 121.9(6)
C17 C15 P1 106.6(5)
C18 C15 P1 105.5(5)
C15 C16 H16A 109.5
C15 C16 H16B 109.5
H16A C16 H16B 109.5
C15 C16 H16C 109.5
H16A C16 H16C 109.5
H16B C16 H16C 109.5
C15 C17 H17A 109.5
C15 C17 H17B 109.5
H17A C17 H17B 109.5
C15 C17 H17C 109.5
H17A C17 H17C 109.5
H17B C17 H17C 109.5
C15 C18 H18A 109.5
C15 C18 H18B 109.5
H18A C18 H18B 109.5
C15 C18 H18C 109.5
H18A C18 H18C 109.5
H18B C18 H18C 109.5
C21B C19 C22B 78.5(17)
C21B C19 C20A 113.3(17)
C22B C19 C20A 122.7(11)
C21B C19 C20B 127.0(16)
C22B C19 C20B 108.1(11)
C20A C19 C20B 19.8(9)
C21B C19 C21A 32.3(13)
C22B C19 C21A 109.4(11)
C20A C19 C21A 88.3(12)
C20B C19 C21A 106.7(12)
C21B C19 C22A 106.7(19)
C22B C19 C22A 28.9(10)
C20A C19 C22A 104.6(13)
C20B C19 C22A 86.1(13)
C21A C19 C22A 135.5(13)
C21B C19 P1 116.9(13)
C22B C19 P1 112.3(8)
C20A C19 P1 110.3(8)
C20B C19 P1 108.8(8)
C21A C19 P1 111.4(7)
C22A C19 P1 103.7(10)
C19 C20A H20D 109.5
C19 C20A H20E 109.5
H20D C20A H20E 109.5
C19 C20A H20F 109.5
H20D C20A H20F 109.5
H20E C20A H20F 109.5
C19 C21A H21A 109.5
C19 C21A H21B 109.5
H21A C21A H21B 109.5
C19 C21A H21C 109.5
H21A C21A H21C 109.5
H21B C21A H21C 109.5
C19 C22A H22A 109.5
C19 C22A H22B 109.5
H22A C22A H22B 109.5
C19 C22A H22C 109.5
H22A C22A H22C 109.5
H22B C22A H22C 109.5
C19 C20B H20A 109.5
C19 C20B H20B 109.5
H20A C20B H20B 109.5
C19 C20B H20C 109.5
H20A C20B H20C 109.5
H20B C20B H20C 109.5
C19 C21B C22B 52.1(12)
C19 C21B H21D 109.5
C22B C21B H21D 88.0
C19 C21B H21E 109.5
C22B C21B H21E 159.2
H21D C21B H21E 109.5
C19 C21B H21F 109.5
C22B C21B H21F 73.4
H21D C21B H21F 109.5
H21E C21B H21F 109.5
C19 C22B C21B 49.4(11)
C19 C22B H22D 109.5
C21B C22B H22D 81.5
C19 C22B H22E 109.5
C21B C22B H22E 82.2
H22D C22B H22E 109.5
C19 C22B H22F 109.5
C21B C22B H22F 158.9
H22D C22B H22F 109.5
H22E C22B H22F 109.5
F1 C23 F2 110.4(9)
F1 C23 F3 105.4(9)
F2 C23 F3 105.0(9)
F1 C23 S1 113.3(7)
F2 C23 S1 111.7(8)
F3 C23 S1 110.5(8)

loop_
_geom_bond_atom_site_label_1
_geom_bond_atom_site_label_2
_geom_bond_distance
Pd1 N1 2.116(6)
Pd1 C14 2.146(7)
Pd1 C13 2.168(9)
Pd1 C12 2.208(8)
Pd1 P1 2.332(2)
P1 C1 1.844(7)
P1 C15 1.897(8)
P1 C19 1.898(8)
N1 C7 1.256(10)
N1 C8 1.512(10)
C1 C6 1.353(10)
C1 C2 1.511(10)
S1 O3 1.414(8)
S1 O1 1.427(7)
S1 O2 1.442(7)
S1 C23 1.811(10)
F1 C23 1.304(11)
C2 C3 1.525(11)
C2 H2A 0.9700
C2 H2B 0.9700
F2 C23 1.316(13)
C3 C4 1.497(12)
C3 H3A 0.9700
C3 H3B 0.9700
F3 C23 1.353(14)
C4 C5 1.511(12)
C4 H4A 0.9700
C4 H4B 0.9700
C5 C6 1.522(10)
C5 H5A 0.9700
C5 H5B 0.9700
C6 C7 1.490(10)
C7 H7A 0.9300
C8 C9 1.516(11)
C8 C11 1.519(11)
C8 C10 1.544(11)
C9 H9A 0.9600
C9 H9B 0.9600
C9 H9C 0.9600
C10 H10A 0.9600
C10 H10B 0.9600
C10 H10C 0.9600
C11 H11A 0.9600
C11 H11B 0.9600
C11 H11C 0.9600
C12 C13 1.392(13)
C12 H12A 0.9700
C12 H12B 0.9700
C13 C14 1.360(14)
C13 H13A 0.9800
C14 H14A 0.9700
C14 H14B 0.9700
C15 C16 1.527(12)
C15 C17 1.550(12)
C15 C18 1.552(12)
C16 H16A 0.9600
C16 H16B 0.9600
C16 H16C 0.9600
C17 H17A 0.9600
C17 H17B 0.9600
C17 H17C 0.9600
C18 H18A 0.9600
C18 H18B 0.9600
C18 H18C 0.9600
C19 C21B 1.43(3)
C19 C22B 1.486(17)
C19 C20A 1.52(2)
C19 C20B 1.54(2)
C19 C21A 1.590(17)
C19 C22A 1.68(3)
C20A H20D 0.9600
C20A H20E 0.9600
C20A H20F 0.9600
C21A H21A 0.9600
C21A H21B 0.9600
C21A H21C 0.9600
C22A H22A 0.9600
C22A H22B 0.9600
C22A H22C 0.9600
C20B H20A 0.9600
C20B H20B 0.9600
C20B H20C 0.9600
C21B C22B 1.85(4)
C21B H21D 0.9600
C21B H21E 0.9600
C21B H21F 0.9600
C22B H22D 0.9600
C22B H22E 0.9600
C22B H22F 0.9600
